data_4505371
loop_
_publ_author_name
'Coste, Servane'
'Schneider, Jean-Marie'
'Petit, Marie-No\"elle'
'Coquerel, G\'erard'

_publ_section_title
;
 Pleconaril Polymorphs:&#x2009; Crystal Structures of Form I and Form III,
 Evidence of the Enantiotropy, and Assessment of the Structural Purity
;
_journal_issue 6
_journal_name_full 'Crystal Growth &amp; Design'
_journal_page_first 1237
_journal_paper_doi 10.1021/cg049766r
_journal_volume 4
_journal_year 2004
_chemical_formula_moiety 'C18 H18 F3 N3 O3'
_chemical_formula_sum 'C18 H18 F3 N3 O3'
_chemical_formula_weight 381.35
_chemical_name_systematic
; 
 ? 
;
_space_group_IT_number 2
_symmetry_cell_setting triclinic
_symmetry_space_group_name_Hall '-P 1'
_symmetry_space_group_name_H-M 'P -1'
_atom_sites_solution_hydrogens geom
_atom_sites_solution_primary direct
_atom_sites_solution_secondary difmap
_audit_creation_method SHELXL-97
_cell_angle_alpha 88.5210(10)
_cell_angle_beta 87.4750(10)
_cell_angle_gamma 80.6750(10)
_cell_formula_units_Z 2
_cell_length_a 4.6696(4)
_cell_length_b 11.9275(10)
_cell_length_c 15.8830(14)
_cell_measurement_temperature 100(2)
_cell_volume 871.94(13)
_computing_structure_refinement 'SHELXL-97 (Sheldrick, 1997)'
_computing_structure_solution 'SHELXS-97 (Sheldrick, 1990)'
_diffrn_ambient_temperature 100(2)
_diffrn_measured_fraction_theta_full 0.987
_diffrn_measured_fraction_theta_max 0.987
_diffrn_radiation_monochromator graphite
_diffrn_radiation_source 'fine-focus sealed tube'
_diffrn_radiation_type MoK\a
_diffrn_radiation_wavelength 0.71073
_diffrn_reflns_av_R_equivalents 0.0141
_diffrn_reflns_av_sigmaI/netI 0.0210
_diffrn_reflns_limit_h_max 5
_diffrn_reflns_limit_h_min -5
_diffrn_reflns_limit_k_max 14
_diffrn_reflns_limit_k_min -14
_diffrn_reflns_limit_l_max 19
_diffrn_reflns_limit_l_min -19
_diffrn_reflns_number 7044
_diffrn_reflns_theta_full 26.40
_diffrn_reflns_theta_max 26.40
_diffrn_reflns_theta_min 1.73
_exptl_absorpt_coefficient_mu 0.121
_exptl_absorpt_correction_T_max 1.000000
_exptl_absorpt_correction_T_min 0.809767
_exptl_absorpt_correction_type empirical
_exptl_crystal_colour Colorless
_exptl_crystal_density_diffrn 1.453
_exptl_crystal_density_method 'not measured'
_exptl_crystal_description Rod
_exptl_crystal_F_000 396
_exptl_crystal_size_max 0.7
_exptl_crystal_size_mid 0.3
_exptl_crystal_size_min 0.2
_refine_diff_density_max 0.333
_refine_diff_density_min -0.316
_refine_diff_density_rms 0.048
_refine_ls_extinction_coef 0.024(3)
_refine_ls_extinction_expression Fc^*^=kFc[1+0.001xFc^2^\l^3^/sin(2\q)]^-1/4^
_refine_ls_extinction_method SHELXL
_refine_ls_goodness_of_fit_ref 1.079
_refine_ls_hydrogen_treatment mixed
_refine_ls_matrix_type full
_refine_ls_number_parameters 284
_refine_ls_number_reflns 3523
_refine_ls_number_restraints 0
_refine_ls_restrained_S_all 1.079
_refine_ls_R_factor_all 0.0419
_refine_ls_R_factor_gt 0.0379
_refine_ls_shift/su_max 0.003
_refine_ls_shift/su_mean 0.000
_refine_ls_structure_factor_coef Fsqd
_refine_ls_weighting_details 'calc w=1/[\s^2^(Fo^2^)+(0.0604P)^2^+0.2022P] where P=(Fo^2^+2Fc^2^)/3'
_refine_ls_weighting_scheme calc
_refine_ls_wR_factor_gt 0.1037
_refine_ls_wR_factor_ref 0.1069
_reflns_number_gt 3089
_reflns_number_total 3523
_reflns_threshold_expression >2sigma(I)
_cod_data_source_file cg049766rsi20040710_120007.cif
_cod_data_source_block PLECONARIL_FORM_I_100K
_cod_depositor_comments
;
The following automatic conversions were performed:

'_symmetry_cell_setting' value 'TRICLINIC' changed to 'triclinic'
according to /home/saulius/struct/CIF-dictionaries/cif_core.dic
dictionary named 'cif_core.dic' version 2.4.1 from 2010-06-29.

Automatic conversion script
Id: cif_fix_values 1715 2011-07-08 13:25:40Z adriana 
;
_cod_original_sg_symbol_H-M P-1
_cod_database_code 4505371

loop_
_symmetry_equiv_pos_as_xyz
'x, y, z'
'-x, -y, -z'

loop_
_atom_site_label
_atom_site_type_symbol
_atom_site_fract_x
_atom_site_fract_y
_atom_site_fract_z
_atom_site_U_iso_or_equiv
_atom_site_adp_type
_atom_site_occupancy
_atom_site_symmetry_multiplicity
_atom_site_calc_flag
_atom_site_refinement_flags
C1 C 1.2566(3) 0.63454(11) 0.28297(8) 0.0225(3) Uani 1 1 d .
C2 C 1.0622(3) 0.63973(11) 0.36130(8) 0.0196(3) Uani 1 1 d .
C3 C 0.7934(3) 0.68183(11) 0.46673(8) 0.0195(3) Uani 1 1 d .
C4 C 0.6489(3) 0.74665(11) 0.53820(8) 0.0186(3) Uani 1 1 d .
C5 C 0.4582(3) 0.69901(11) 0.59314(8) 0.0187(3) Uani 1 1 d .
C6 C 0.3286(3) 0.75775(11) 0.66277(8) 0.0182(3) Uani 1 1 d .
C7 C 0.3940(3) 0.86676(11) 0.67598(8) 0.0183(3) Uani 1 1 d .
C8 C 0.5791(3) 0.91752(11) 0.62067(8) 0.0200(3) Uani 1 1 d .
C9 C 0.7063(3) 0.85602(11) 0.55176(8) 0.0200(3) Uani 1 1 d .
C10 C 0.1247(3) 0.70625(11) 0.72252(8) 0.0213(3) Uani 1 1 d .
H10A H 0.0779 0.6387 0.6986 0.032 Uiso 1 1 calc R
H10B H -0.0499 0.7599 0.7320 0.032 Uiso 1 1 calc R
H10C H 0.2161 0.6873 0.7751 0.032 Uiso 1 1 calc R
C11 C 0.6418(3) 1.03523(11) 0.63641(9) 0.0245(3) Uani 1 1 d .
H11A H 0.7695 1.0322 0.6824 0.037 Uiso 1 1 calc R
H11B H 0.4633 1.0847 0.6501 0.037 Uiso 1 1 calc R
H11C H 0.7324 1.0637 0.5867 0.037 Uiso 1 1 calc R
C12 C 0.4417(3) 0.90293(12) 0.81936(9) 0.0256(3) Uani 1 1 d .
C13 C 0.3191(4) 0.98643(12) 0.88657(9) 0.0266(3) Uani 1 1 d .
C14 C 0.3423(4) 1.10844(12) 0.86043(9) 0.0289(3) Uani 1 1 d .
C15 C 0.2703(3) 1.19144(12) 0.92994(8) 0.0245(3) Uani 1 1 d .
C16 C 0.3835(4) 1.28188(12) 0.95371(9) 0.0299(3) Uani 1 1 d .
C17 C 0.2190(3) 1.32191(12) 1.02662(9) 0.0262(3) Uani 1 1 d .
C18 C 0.2552(4) 1.41883(13) 1.08121(10) 0.0348(4) Uani 1 1 d .
H18A H 0.1140 1.4242 1.1273 0.052 Uiso 1 1 calc R
H18B H 0.2279 1.4883 1.0485 0.052 Uiso 1 1 calc R
H18C H 0.4469 1.4061 1.1028 0.052 Uiso 1 1 calc R
F1 F 1.4431(2) 0.70706(7) 0.28589(6) 0.0347(2) Uani 1 1 d .
F2 F 1.0994(2) 0.66083(9) 0.21493(5) 0.0394(3) Uani 1 1 d .
F3 F 1.40610(19) 0.53104(7) 0.27152(5) 0.0310(2) Uani 1 1 d .
H5 H 0.417(3) 0.6216(14) 0.5797(10) 0.024(4) Uiso 1 1 d .
H9 H 0.841(4) 0.8889(14) 0.5120(10) 0.027(4) Uiso 1 1 d .
H16 H 0.544(5) 1.3104(17) 0.9282(13) 0.052(6) Uiso 1 1 d .
H12A H 0.440(4) 0.8229(15) 0.8374(10) 0.028(4) Uiso 1 1 d .
H13A H 0.120(4) 0.9777(14) 0.8999(10) 0.030(4) Uiso 1 1 d .
H14A H 0.221(4) 1.1352(16) 0.8135(12) 0.042(5) Uiso 1 1 d .
H12B H 0.654(4) 0.9099(14) 0.8040(10) 0.029(4) Uiso 1 1 d .
H13B H 0.420(4) 0.9664(15) 0.9372(12) 0.039(5) Uiso 1 1 d .
H14B H 0.538(4) 1.1128(15) 0.8380(12) 0.040(5) Uiso 1 1 d .
N1 N 0.7488(3) 0.57949(11) 0.44979(8) 0.0323(3) Uani 1 1 d .
N2 N 0.9922(2) 0.72319(9) 0.41109(7) 0.0206(3) Uani 1 1 d .
N3 N 0.0197(3) 1.26046(12) 1.04627(9) 0.0401(4) Uani 1 1 d .
O1 O 0.9336(2) 0.54959(8) 0.37775(6) 0.0298(3) Uani 1 1 d .
O2 O 0.2695(2) 0.92711(8) 0.74555(6) 0.0205(2) Uani 1 1 d .
O3 O 0.0499(3) 1.17572(10) 0.98403(7) 0.0384(3) Uani 1 1 d .

loop_
_atom_site_aniso_label
_atom_site_aniso_U_11
_atom_site_aniso_U_22
_atom_site_aniso_U_33
_atom_site_aniso_U_23
_atom_site_aniso_U_13
_atom_site_aniso_U_12
C1 0.0244(7) 0.0199(6) 0.0225(7) -0.0036(5) 0.0004(5) -0.0018(5)
C2 0.0199(7) 0.0177(6) 0.0216(7) -0.0019(5) -0.0020(5) -0.0035(5)
C3 0.0206(7) 0.0190(6) 0.0193(6) -0.0024(5) -0.0012(5) -0.0042(5)
C4 0.0203(6) 0.0179(6) 0.0174(6) -0.0036(5) -0.0022(5) -0.0017(5)
C5 0.0200(7) 0.0158(6) 0.0207(6) -0.0033(5) -0.0033(5) -0.0027(5)
C6 0.0174(6) 0.0179(6) 0.0186(6) -0.0021(5) -0.0034(5) -0.0002(5)
C7 0.0194(6) 0.0176(6) 0.0168(6) -0.0041(5) -0.0043(5) 0.0018(5)
C8 0.0227(7) 0.0163(6) 0.0209(6) -0.0025(5) -0.0055(5) -0.0016(5)
C9 0.0224(7) 0.0186(6) 0.0194(6) -0.0011(5) -0.0019(5) -0.0040(5)
C10 0.0217(7) 0.0199(6) 0.0222(7) -0.0049(5) 0.0015(5) -0.0025(5)
C11 0.0322(8) 0.0176(6) 0.0241(7) -0.0040(5) -0.0019(6) -0.0047(5)
C12 0.0353(8) 0.0204(7) 0.0197(7) -0.0045(5) -0.0084(6) 0.0027(6)
C13 0.0393(9) 0.0203(7) 0.0197(7) -0.0032(5) -0.0037(6) -0.0024(6)
C14 0.0429(9) 0.0213(7) 0.0220(7) -0.0060(6) 0.0021(6) -0.0041(6)
C15 0.0329(8) 0.0205(7) 0.0188(6) -0.0011(5) -0.0022(5) 0.0000(6)
C16 0.0436(9) 0.0231(7) 0.0237(7) -0.0047(6) 0.0033(6) -0.0081(6)
C17 0.0350(8) 0.0209(7) 0.0221(7) -0.0029(5) -0.0049(6) -0.0008(6)
C18 0.0502(10) 0.0276(8) 0.0275(8) -0.0104(6) 0.0002(7) -0.0081(7)
F1 0.0379(5) 0.0316(5) 0.0369(5) -0.0091(4) 0.0146(4) -0.0157(4)
F2 0.0371(5) 0.0567(6) 0.0203(4) 0.0011(4) -0.0014(4) 0.0044(4)
F3 0.0337(5) 0.0238(4) 0.0330(5) -0.0072(3) 0.0083(4) 0.0014(3)
N1 0.0432(8) 0.0258(6) 0.0294(7) -0.0136(5) 0.0187(6) -0.0132(6)
N2 0.0224(6) 0.0200(5) 0.0198(6) -0.0041(4) 0.0014(4) -0.0044(4)
N3 0.0465(9) 0.0383(8) 0.0375(8) -0.0247(6) 0.0128(6) -0.0134(6)
O1 0.0385(6) 0.0233(5) 0.0295(6) -0.0120(4) 0.0142(5) -0.0127(4)
O2 0.0231(5) 0.0193(5) 0.0178(5) -0.0062(4) -0.0027(4) 0.0020(4)
O3 0.0421(7) 0.0383(6) 0.0380(6) -0.0232(5) 0.0134(5) -0.0167(5)

loop_
_atom_type_symbol
_atom_type_description
_atom_type_scat_dispersion_real
_atom_type_scat_dispersion_imag
_atom_type_scat_source
C C 0.0033 0.0016 'International Tables Vol C Tables 4.2.6.8 and 6.1.1.4'
H H 0.0000 0.0000 'International Tables Vol C Tables 4.2.6.8 and 6.1.1.4'
N N 0.0061 0.0033 'International Tables Vol C Tables 4.2.6.8 and 6.1.1.4'
O O 0.0106 0.0060 'International Tables Vol C Tables 4.2.6.8 and 6.1.1.4'
F F 0.0171 0.0103 'International Tables Vol C Tables 4.2.6.8 and 6.1.1.4'

loop_
_geom_angle_atom_site_label_1
_geom_angle_atom_site_label_2
_geom_angle_atom_site_label_3
_geom_angle
F1 C1 F3 108.38(11)
F1 C1 F2 107.88(11)
F3 C1 F2 106.88(11)
F1 C1 C2 111.29(11)
F3 C1 C2 111.80(11)
F2 C1 C2 110.43(11)
N2 C2 O1 116.09(12)
N2 C2 C1 127.70(12)
O1 C2 C1 116.07(11)
N1 C3 N2 113.85(12)
N1 C3 C4 123.01(12)
N2 C3 C4 123.14(11)
C5 C4 C9 120.06(12)
C5 C4 C3 120.32(12)
C9 C4 C3 119.62(12)
C6 C5 C4 120.87(12)
C6 C5 H5 121.7(9)
C4 C5 H5 117.5(9)
C5 C6 C7 118.02(12)
C5 C6 C10 121.01(11)
C7 C6 C10 120.98(11)
O2 C7 C8 118.52(11)
O2 C7 C6 119.28(12)
C8 C7 C6 122.20(12)
C9 C8 C7 118.24(12)
C9 C8 C11 121.04(12)
C7 C8 C11 120.71(12)
C8 C9 C4 120.59(12)
C8 C9 H9 120.3(10)
C4 C9 H9 119.1(10)
C6 C10 H10A 109.5
C6 C10 H10B 109.5
H10A C10 H10B 109.5
C6 C10 H10C 109.5
H10A C10 H10C 109.5
H10B C10 H10C 109.5
C8 C11 H11A 109.5
C8 C11 H11B 109.5
H11A C11 H11B 109.5
C8 C11 H11C 109.5
H11A C11 H11C 109.5
H11B C11 H11C 109.5
O2 C12 C13 108.44(11)
O2 C12 H12A 108.8(10)
C13 C12 H12A 112.8(10)
O2 C12 H12B 109.6(9)
C13 C12 H12B 110.6(10)
H12A C12 H12B 106.5(14)
C12 C13 C14 112.30(12)
C12 C13 H13A 108.8(10)
C14 C13 H13A 111.3(10)
C12 C13 H13B 108.8(11)
C14 C13 H13B 109.9(11)
H13A C13 H13B 105.6(15)
C15 C14 C13 114.05(12)
C15 C14 H14A 108.1(11)
C13 C14 H14A 112.3(11)
C15 C14 H14B 108.6(11)
C13 C14 H14B 110.0(11)
H14A C14 H14B 103.3(15)
O3 C15 C16 109.13(13)
O3 C15 C14 116.90(13)
C16 C15 C14 133.95(15)
C15 C16 C17 105.40(14)
C15 C16 H16 127.1(12)
C17 C16 H16 127.5(13)
N3 C17 C16 111.45(13)
N3 C17 C18 119.88(14)
C16 C17 C18 128.64(15)
C17 C18 H18A 109.5
C17 C18 H18B 109.5
H18A C18 H18B 109.5
C17 C18 H18C 109.5
H18A C18 H18C 109.5
H18B C18 H18C 109.5
C3 N1 O1 103.83(11)
C2 N2 C3 101.50(11)
C17 N3 O3 105.42(12)
C2 O1 N1 104.73(10)
C7 O2 C12 112.36(9)
C15 O3 N3 108.61(11)

loop_
_geom_bond_atom_site_label_1
_geom_bond_atom_site_label_2
_geom_bond_distance
C1 F1 1.3261(16)
C1 F3 1.3288(15)
C1 F2 1.3353(16)
C1 C2 1.5040(19)
C2 N2 1.2788(17)
C2 O1 1.3288(16)
C3 N1 1.3077(18)
C3 N2 1.3925(17)
C3 C4 1.4665(18)
C4 C5 1.3956(19)
C4 C9 1.3973(18)
C5 C6 1.3869(18)
C5 H5 1.004(16)
C6 C7 1.4057(18)
C6 C10 1.5048(18)
C7 O2 1.3878(15)
C7 C8 1.4004(19)
C8 C9 1.3898(18)
C8 C11 1.5089(18)
C9 H9 0.989(17)
C10 H10A 0.9600
C10 H10B 0.9600
C10 H10C 0.9600
C11 H11A 0.9600
C11 H11B 0.9600
C11 H11C 0.9600
C12 O2 1.4474(15)
C12 C13 1.5085(19)
C12 H12A 0.990(17)
C12 H12B 1.027(18)
C13 C14 1.522(2)
C13 H13A 0.968(18)
C13 H13B 0.955(19)
C14 C15 1.4926(19)
C14 H14A 0.972(19)
C14 H14B 0.97(2)
C15 O3 1.3446(18)
C15 C16 1.345(2)
C16 C17 1.411(2)
C16 H16 0.94(2)
C17 N3 1.298(2)
C17 C18 1.498(2)
C18 H18A 0.9600
C18 H18B 0.9600
C18 H18C 0.9600
N1 O1 1.4195(15)
N3 O3 1.4184(16)

loop_
_geom_torsion_atom_site_label_1
_geom_torsion_atom_site_label_2
_geom_torsion_atom_site_label_3
_geom_torsion_atom_site_label_4
_geom_torsion
F1 C1 C2 N2 25.05(19)
F3 C1 C2 N2 146.40(13)
F2 C1 C2 N2 -94.73(16)
F1 C1 C2 O1 -159.59(11)
F3 C1 C2 O1 -38.23(16)
F2 C1 C2 O1 80.63(15)
N1 C3 C4 C5 1.4(2)
N2 C3 C4 C5 -178.11(12)
N1 C3 C4 C9 -179.48(13)
N2 C3 C4 C9 1.01(19)
C9 C4 C5 C6 -1.58(19)
C3 C4 C5 C6 177.54(11)
C4 C5 C6 C7 0.37(19)
C4 C5 C6 C10 -179.51(11)
C5 C6 C7 O2 -179.44(11)
C10 C6 C7 O2 0.44(18)
C5 C6 C7 C8 1.20(19)
C10 C6 C7 C8 -178.92(12)
O2 C7 C8 C9 179.12(11)
C6 C7 C8 C9 -1.52(19)
O2 C7 C8 C11 0.00(18)
C6 C7 C8 C11 179.36(12)
C7 C8 C9 C4 0.27(19)
C11 C8 C9 C4 179.39(12)
C5 C4 C9 C8 1.25(19)
C3 C4 C9 C8 -177.87(11)
O2 C12 C13 C14 -63.55(17)
C12 C13 C14 C15 -170.24(13)
C13 C14 C15 O3 -38.4(2)
C13 C14 C15 C16 139.88(18)
O3 C15 C16 C17 0.05(17)
C14 C15 C16 C17 -178.29(15)
C15 C16 C17 N3 0.09(18)
C15 C16 C17 C18 178.02(15)
N2 C3 N1 O1 0.52(16)
C4 C3 N1 O1 -179.03(12)
O1 C2 N2 C3 0.02(15)
C1 C2 N2 C3 175.38(13)
N1 C3 N2 C2 -0.36(16)
C4 C3 N2 C2 179.19(12)
C16 C17 N3 O3 -0.19(18)
C18 C17 N3 O3 -178.32(13)
N2 C2 O1 N1 0.28(16)
C1 C2 O1 N1 -175.64(11)
C3 N1 O1 C2 -0.46(15)
C8 C7 O2 C12 -92.23(14)
C6 C7 O2 C12 88.39(14)
C13 C12 O2 C7 170.20(12)
C16 C15 O3 N3 -0.17(17)
C14 C15 O3 N3 178.50(13)
C17 N3 O3 C15 0.22(17)

loop_
_cod_related_entry_id
_cod_related_entry_database
_cod_related_entry_code
1 ChemSpider 1621
